data_1510073
loop_
_publ_author_name
'Schubert, K.'
'Alasafi, K.M.'

_publ_section_title
;
 Kristallstruktur von Au Cd.r
;
_journal_name_full 'Journal of the Less-Common Metals'
_journal_page_first 1
_journal_page_last 8
_journal_paper_doi 10.1016/0022-5088(77)90255-7
_journal_volume 55
_journal_year 1977
_chemical_formula_sum 'Au Cd'
_space_group_IT_number 157
_symmetry_space_group_name_Hall 'P 3 -2'
_symmetry_space_group_name_H-M 'P 3 1 m'
_cell_angle_alpha 90
_cell_angle_beta 90
_cell_angle_gamma 120
_cell_formula_units_Z 9
_cell_length_a 8.1047
_cell_length_b 8.1047
_cell_length_c 5.7974
_cell_volume 329.790
_citation_journal_id_ASTM JCOMAH
_cod_data_source_file gold_116.cif
_cod_data_source_block Au1Cd1
_cod_original_cell_volume 329.7902
_cod_original_formula_sum 'Au1 Cd1'
_cod_database_code 1510073

loop_
_symmetry_equiv_pos_as_xyz
x,y,z
-y,x-y,z
-x+y,-x,z
y,x,z
-x,-x+y,z
x-y,-y,z

loop_
_atom_site_label
_atom_site_type_symbol
_atom_site_fract_x
_atom_site_fract_y
_atom_site_fract_z
_atom_site_occupancy
_atom_site_U_iso_or_equiv
Au4 Au 0.312 0 0.46 1 0.0
Cd3 Cd 0.649 0 0.252 1 0.0
Au2 Au 0.3333 0.6667 0.042 1 0.0
Cd2 Cd 0.3333 0.6667 0.546 1 0.0
Au3 Au 0.643 0 0.752 1 0.0
Au1 Au 0 0 0.197 1 0.0
Cd1 Cd 0 0 0.687 1 0.0
Cd4 Cd 0.312 0 0.955 1 0.0
